data_4002313
loop_
_publ_author_name
'Chisholm, C.R.I.'
'Cowan, L.A.'
'Haile, S.M.'
'Klooster, W.T.'

_publ_section_title
;
 Synthesis, structure and properties of compounds in the Na H S O4 -Cs H S
 O4 system. 1. Crystal structures of Cs2 Na (H S O4)3 and Cs Na2 (H S O4)3
;
_journal_name_full 'Chemistry of Materials (1,1989-)'
_journal_page_first 2574
_journal_page_last 2583
_journal_volume 13
_journal_year 2001
_chemical_formula_sum 'Cs2 H3 Na O12 S3'
_chemical_name_systematic 'Cs2 Na (H S O4)3'
_space_group_IT_number 176
_symmetry_space_group_name_Hall '-P 6c'
_symmetry_space_group_name_H-M 'P 63/m'
_cell_angle_alpha 90
_cell_angle_beta 90
_cell_angle_gamma 120
_cell_formula_units_Z 2
_cell_length_a 8.5712
_cell_length_b 8.5712
_cell_length_c 9.98
_cell_volume 634.957
_citation_journal_id_ASTM CMATEX
_cod_data_source_file Chisholm_CMATEX_2001_1031.cif
_cod_data_source_block H3Cs2Na1O12S3
_cod_original_cell_volume 634.9572
_cod_original_formula_sum 'H3 Cs2 Na1 O12 S3'
_cod_database_code 4002313

loop_
_symmetry_equiv_pos_as_xyz
x,y,z
x-y,x,z+1/2
-y,x-y,z
-x,-y,z+1/2
-x+y,-x,z
y,-x+y,z+1/2
-x,-y,-z
-x+y,-x,-z-1/2
y,-x+y,-z
x,y,-z-1/2
x-y,x,-z
-y,x-y,-z-1/2

loop_
_atom_site_label
_atom_site_type_symbol
_atom_site_fract_x
_atom_site_fract_y
_atom_site_fract_z
_atom_site_occupancy
_atom_site_U_iso_or_equiv
O1 O-2 0.8185 0.6294 0.25 1 0.0
S1 S+6 0.0272 0.7202 0.25 1 0.0
H1 H+1 0.783 0.706 0.208 0.5 0.0
O4 O-2 0.065 0.7879 0.1107 0.5 0.0
Na1 Na+1 0 0 0 1 0.0
O2 O-2 0.0641 0.5762 0.25 1 0.0
O3 O-2 0.1098 0.8639 0.1547 0.5 0.0
Cs1 Cs+1 0.6667 0.3333 0.00613 1 0.0
